data_2232100
loop_
_publ_author_name
'Al-Youbi, Abdulrahman O.'
'Asiri, Abdullah M.'
'Faidallah, Hassan M.'
'Alamry, Khalid A.'
'Ng, Seik Weng'

_publ_section_title
;
 3-Amino-1-methyl-9,10-dihydrophenanthrene-2,4-dicarbonitrile
;
_journal_coeditor_code XU5310
_journal_issue 10
_journal_name_full 'Acta Crystallographica Section E'
_journal_page_first o2569
_journal_paper_doi 10.1107/S1600536811035008
_journal_volume 67
_journal_year 2011
_chemical_formula_iupac 'C17 H13 N3'
_chemical_formula_moiety 'C17 H13 N3'
_chemical_formula_sum 'C17 H13 N3'
_chemical_formula_weight 259.30
_chemical_name_systematic
;
3-Amino-1-methyl-9,10-dihydrophenanthrene-2,4-dicarbonitrile
;
_space_group_IT_number 33
_symmetry_cell_setting orthorhombic
_symmetry_space_group_name_Hall 'P 2c -2n'
_symmetry_space_group_name_H-M 'P n a 21'
_atom_sites_solution_hydrogens geom
_atom_sites_solution_primary direct
_atom_sites_solution_secondary difmap
_audit_creation_method SHELXL-97
_cell_angle_alpha 90.00
_cell_angle_beta 90.00
_cell_angle_gamma 90.00
_cell_formula_units_Z 8
_cell_length_a 26.8587(7)
_cell_length_b 8.8158(2)
_cell_length_c 11.2035(3)
_cell_measurement_reflns_used 4366
_cell_measurement_temperature 100(2)
_cell_measurement_theta_max 74.39
_cell_measurement_theta_min 3.29
_cell_volume 2652.78(12)
_computing_cell_refinement 'CrysAlis PRO (Agilent, 2010)'
_computing_data_collection 'CrysAlis PRO (Agilent, 2010)'
_computing_data_reduction 'CrysAlis PRO (Agilent, 2010)'
_computing_molecular_graphics 'X-SEED (Barbour, 2001)'
_computing_publication_material 'publCIF (Westrip, 2010)'
_computing_structure_refinement 'SHELXL97 (Sheldrick, 2008)'
_computing_structure_solution 'SHELXS97 (Sheldrick, 2008)'
_diffrn_ambient_temperature 100(2)
_diffrn_detector_area_resol_mean 10.4041
_diffrn_measured_fraction_theta_full 0.984
_diffrn_measured_fraction_theta_max 0.984
_diffrn_measurement_device_type 'Agilent SuperNova Dual diffractometer with an Atlas detector'
_diffrn_measurement_method \w
_diffrn_radiation_monochromator Mirror
_diffrn_radiation_source 'SuperNova (Cu) X-ray Source'
_diffrn_radiation_type CuK\a
_diffrn_radiation_wavelength 1.54184
_diffrn_reflns_av_R_equivalents 0.0327
_diffrn_reflns_av_sigmaI/netI 0.0252
_diffrn_reflns_limit_h_max 33
_diffrn_reflns_limit_h_min -24
_diffrn_reflns_limit_k_max 10
_diffrn_reflns_limit_k_min -10
_diffrn_reflns_limit_l_max 13
_diffrn_reflns_limit_l_min -13
_diffrn_reflns_number 10819
_diffrn_reflns_theta_full 74.56
_diffrn_reflns_theta_max 74.56
_diffrn_reflns_theta_min 3.29
_diffrn_standards_decay_% 0
_diffrn_standards_interval_count 0
_diffrn_standards_interval_time 0
_diffrn_standards_number 0
_exptl_absorpt_coefficient_mu 0.620
_exptl_absorpt_correction_T_max 0.9877
_exptl_absorpt_correction_T_min 0.8358
_exptl_absorpt_correction_type multi-scan
_exptl_absorpt_process_details '(CrysAlis PRO; Agilent, 2010)'
_exptl_crystal_colour 'light brown'
_exptl_crystal_density_diffrn 1.299
_exptl_crystal_density_method 'not measured'
_exptl_crystal_description plate
_exptl_crystal_F_000 1088
_exptl_crystal_size_max 0.30
_exptl_crystal_size_mid 0.20
_exptl_crystal_size_min 0.02
_refine_diff_density_max 0.158
_refine_diff_density_min -0.198
_refine_ls_extinction_method none
_refine_ls_goodness_of_fit_ref 1.092
_refine_ls_hydrogen_treatment mixed
_refine_ls_matrix_type full
_refine_ls_number_parameters 379
_refine_ls_number_reflns 2800
_refine_ls_number_restraints 1
_refine_ls_restrained_S_all 1.092
_refine_ls_R_factor_all 0.0380
_refine_ls_R_factor_gt 0.0340
_refine_ls_shift/su_max 0.001
_refine_ls_shift/su_mean 0.001
_refine_ls_structure_factor_coef Fsqd
_refine_ls_weighting_details 'calc w=1/[\s^2^(Fo^2^)+(0.0580P)^2^+0.0761P] where P=(Fo^2^+2Fc^2^)/3'
_refine_ls_weighting_scheme calc
_refine_ls_wR_factor_gt 0.0874
_refine_ls_wR_factor_ref 0.0911
_reflns_number_gt 2621
_reflns_number_total 2800
_reflns_threshold_expression I>2\s(I)
_cod_data_source_file xu5310.cif
_cod_data_source_block I
_cod_database_code 2232100
_cod_database_fobs_code 2232100

loop_
_symmetry_equiv_pos_as_xyz
'x, y, z'
'-x, -y, z+1/2'
'x+1/2, -y+1/2, z'
'-x+1/2, y+1/2, z+1/2'

loop_
_atom_site_type_symbol
_atom_site_label
_atom_site_fract_x
_atom_site_fract_y
_atom_site_fract_z
_atom_site_U_iso_or_equiv
_atom_site_adp_type
_atom_site_calc_flag
_atom_site_refinement_flags
_atom_site_occupancy
_atom_site_symmetry_multiplicity
N N1 0.87010(7) 0.4611(2) 0.74979(18) 0.0264(4) Uani d . 1 1
N N2 0.89781(7) 0.4949(2) 0.45228(19) 0.0211(4) Uani d . 1 1
H H21 0.9103(12) 0.469(4) 0.379(3) 0.045(9) Uiso d . 1 1
H H22 0.9152(11) 0.471(3) 0.519(3) 0.031(8) Uiso d . 1 1
N N3 0.87032(8) 0.5796(2) 0.15228(18) 0.0281(4) Uani d . 1 1
N N4 0.94098(7) 0.3192(2) 0.24687(18) 0.0256(4) Uani d . 1 1
N N5 0.94187(7) 0.4150(2) -0.04685(19) 0.0254(4) Uani d . 1 1
H H51 0.9239(12) 0.424(4) -0.115(3) 0.047(9) Uiso d . 1 1
H H52 0.9272(11) 0.451(4) 0.020(3) 0.037(8) Uiso d . 1 1
N N6 0.97783(8) 0.3851(2) -0.34610(18) 0.0289(4) Uani d . 1 1
C C1 0.76004(11) 0.7688(4) 0.2539(2) 0.0391(7) Uani d . 1 1
H H1A 0.7507 0.8757 0.2628 0.059 Uiso calc R 1 1
H H1B 0.7301 0.7078 0.2399 0.059 Uiso calc R 1 1
H H1C 0.7828 0.7579 0.1861 0.059 Uiso calc R 1 1
C C2 0.76447(8) 0.7425(3) 0.4785(2) 0.0229(5) Uani d . 1 1
C C3 0.78542(8) 0.7153(3) 0.3660(2) 0.0248(5) Uani d . 1 1
C C4 0.71332(8) 0.8142(3) 0.4946(2) 0.0289(5) Uani d . 1 1
H H4A 0.6941 0.8069 0.4193 0.035 Uiso calc R 1 1
H H4B 0.7169 0.9228 0.5155 0.035 Uiso calc R 1 1
C C5 0.68597(8) 0.7302(3) 0.5944(2) 0.0290(5) Uani d . 1 1
H H5A 0.6527 0.7758 0.6064 0.035 Uiso calc R 1 1
H H5B 0.6814 0.6226 0.5718 0.035 Uiso calc R 1 1
C C6 0.71544(8) 0.7399(2) 0.7083(2) 0.0228(5) Uani d . 1 1
C C7 0.69360(8) 0.7612(3) 0.8196(2) 0.0269(5) Uani d . 1 1
H H7 0.6584 0.7626 0.8266 0.032 Uiso calc R 1 1
C C8 0.72290(9) 0.7805(3) 0.9206(2) 0.0292(5) Uani d . 1 1
H H8 0.7076 0.7929 0.9964 0.035 Uiso calc R 1 1
C C9 0.77457(9) 0.7817(3) 0.9110(2) 0.0278(5) Uani d . 1 1
H H9 0.7946 0.7990 0.9796 0.033 Uiso calc R 1 1
C C10 0.79671(8) 0.7576(3) 0.8011(2) 0.0229(5) Uani d . 1 1
H H10 0.8320 0.7593 0.7946 0.028 Uiso calc R 1 1
C C11 0.76781(8) 0.7309(2) 0.6998(2) 0.0206(4) Uani d . 1 1
C C12 0.78952(8) 0.6957(2) 0.5817(2) 0.0208(4) Uani d . 1 1
C C13 0.83376(7) 0.6109(2) 0.57199(19) 0.0181(4) Uani d . 1 1
C C14 0.85599(7) 0.5797(2) 0.4602(2) 0.0183(4) Uani d . 1 1
C C15 0.83135(8) 0.6366(2) 0.3579(2) 0.0213(4) Uani d . 1 1
C C16 0.85397(7) 0.5328(2) 0.67296(19) 0.0202(4) Uani d . 1 1
C C17 0.85254(8) 0.6055(3) 0.2431(2) 0.0230(5) Uani d . 1 1
C C18 1.06712(10) 0.1026(3) -0.2549(2) 0.0305(5) Uani d . 1 1
H H18A 1.1034 0.1134 -0.2536 0.046 Uiso calc R 1 1
H H18B 1.0535 0.1591 -0.3228 0.046 Uiso calc R 1 1
H H18C 1.0584 -0.0049 -0.2626 0.046 Uiso calc R 1 1
C C19 1.04565(8) 0.1645(2) -0.1407(2) 0.0223(4) Uani d . 1 1
C C20 1.06385(8) 0.1173(2) -0.0295(2) 0.0215(4) Uani d . 1 1
C C21 1.10732(8) 0.0077(3) -0.0178(2) 0.0259(5) Uani d . 1 1
H H21A 1.1112 -0.0505 -0.0928 0.031 Uiso calc R 1 1
H H21B 1.1384 0.0653 -0.0039 0.031 Uiso calc R 1 1
C C22 1.09836(9) -0.1007(3) 0.0855(2) 0.0285(5) Uani d . 1 1
H H22A 1.0694 -0.1661 0.0672 0.034 Uiso calc R 1 1
H H22B 1.1278 -0.1669 0.0959 0.034 Uiso calc R 1 1
C C23 1.08876(7) -0.0150(3) 0.1992(2) 0.0235(5) Uani d . 1 1
C C24 1.10496(8) -0.0667(3) 0.3099(2) 0.0293(5) Uani d . 1 1
H H24 1.1220 -0.1609 0.3151 0.035 Uiso calc R 1 1
C C25 1.09665(9) 0.0173(3) 0.4127(2) 0.0302(5) Uani d . 1 1
H H25 1.1064 -0.0217 0.4882 0.036 Uiso calc R 1 1
C C26 1.07405(8) 0.1582(3) 0.4049(2) 0.0273(5) Uani d . 1 1
H H26 1.0701 0.2189 0.4744 0.033 Uiso calc R 1 1
C C27 1.05719(8) 0.2104(3) 0.2956(2) 0.0222(5) Uani d . 1 1
H H27 1.0418 0.3071 0.2908 0.027 Uiso calc R 1 1
C C28 1.06245(8) 0.1233(2) 0.1924(2) 0.0208(4) Uani d . 1 1
C C29 1.04170(8) 0.1703(2) 0.0757(2) 0.0189(4) Uani d . 1 1
C C30 0.99925(8) 0.2638(2) 0.06895(19) 0.0188(4) Uani d . 1 1
C C31 0.98132(8) 0.3191(2) -0.0416(2) 0.0199(4) Uani d . 1 1
C C32 1.00643(8) 0.2697(2) -0.1454(2) 0.0213(4) Uani d . 1 1
C C33 0.99065(8) 0.3313(3) -0.2578(2) 0.0234(5) Uani d . 1 1
C C34 0.96871(8) 0.2955(2) 0.1702(2) 0.0200(4) Uani d . 1 1

loop_
_atom_site_aniso_label
_atom_site_aniso_U_11
_atom_site_aniso_U_22
_atom_site_aniso_U_33
_atom_site_aniso_U_12
_atom_site_aniso_U_13
_atom_site_aniso_U_23
N1 0.0289(9) 0.0307(10) 0.0196(9) 0.0063(8) -0.0002(8) 0.0018(8)
N2 0.0200(8) 0.0266(9) 0.0167(8) 0.0044(7) 0.0001(8) -0.0012(8)
N3 0.0344(10) 0.0287(10) 0.0210(10) 0.0030(8) 0.0028(9) 0.0007(8)
N4 0.0239(9) 0.0305(10) 0.0223(9) 0.0050(7) 0.0007(8) 0.0002(8)
N5 0.0283(9) 0.0297(10) 0.0180(9) 0.0066(8) -0.0039(9) -0.0016(8)
N6 0.0320(10) 0.0326(11) 0.0221(10) -0.0069(8) -0.0006(9) 0.0013(9)
C1 0.0415(14) 0.0554(17) 0.0203(12) 0.0196(13) -0.0049(11) 0.0002(13)
C2 0.0224(11) 0.0263(11) 0.0200(11) 0.0039(8) -0.0023(9) -0.0020(9)
C3 0.0270(11) 0.0280(11) 0.0194(11) 0.0037(9) -0.0048(9) -0.0005(9)
C4 0.0249(11) 0.0379(13) 0.0239(12) 0.0110(9) -0.0044(9) -0.0020(10)
C5 0.0195(10) 0.0338(13) 0.0337(13) 0.0038(9) -0.0023(10) -0.0070(11)
C6 0.0213(10) 0.0196(10) 0.0275(12) 0.0009(8) 0.0009(9) -0.0002(9)
C7 0.0219(10) 0.0244(11) 0.0344(13) 0.0030(8) 0.0104(10) 0.0033(10)
C8 0.0345(12) 0.0303(12) 0.0226(12) 0.0072(9) 0.0103(10) 0.0036(10)
C9 0.0325(12) 0.0313(12) 0.0197(11) 0.0059(9) 0.0007(10) -0.0018(10)
C10 0.0224(10) 0.0240(11) 0.0225(11) 0.0017(8) 0.0004(9) -0.0014(9)
C11 0.0200(10) 0.0188(10) 0.0229(11) 0.0016(8) 0.0024(9) -0.0014(9)
C12 0.0188(10) 0.0211(11) 0.0224(11) -0.0017(8) -0.0019(9) -0.0017(9)
C13 0.0178(9) 0.0197(10) 0.0170(10) -0.0005(8) -0.0008(8) -0.0027(8)
C14 0.0187(9) 0.0183(9) 0.0178(9) -0.0026(7) -0.0008(8) -0.0007(8)
C15 0.0240(10) 0.0231(10) 0.0169(10) 0.0006(8) -0.0003(9) -0.0017(9)
C16 0.0173(9) 0.0236(10) 0.0195(11) -0.0005(8) 0.0030(8) -0.0035(9)
C17 0.0242(10) 0.0235(11) 0.0214(11) 0.0009(8) -0.0027(9) 0.0018(9)
C18 0.0410(13) 0.0276(12) 0.0229(11) -0.0014(10) 0.0092(11) -0.0054(10)
C19 0.0277(10) 0.0186(10) 0.0206(10) -0.0034(8) 0.0050(9) -0.0023(9)
C20 0.0231(10) 0.0185(10) 0.0229(11) -0.0011(8) 0.0054(9) -0.0007(9)
C21 0.0260(10) 0.0216(10) 0.0299(12) 0.0040(8) 0.0078(9) -0.0008(10)
C22 0.0298(11) 0.0190(11) 0.0365(13) 0.0040(8) 0.0090(11) 0.0027(10)
C23 0.0185(10) 0.0224(11) 0.0295(12) 0.0004(8) 0.0037(9) 0.0052(10)
C24 0.0238(11) 0.0274(12) 0.0367(13) 0.0032(9) 0.0024(10) 0.0089(11)
C25 0.0265(11) 0.0368(13) 0.0275(12) 0.0015(9) -0.0037(10) 0.0101(11)
C26 0.0232(10) 0.0347(13) 0.0242(11) 0.0012(9) -0.0015(9) 0.0027(10)
C27 0.0180(9) 0.0252(11) 0.0235(11) 0.0002(8) 0.0002(8) 0.0034(9)
C28 0.0196(9) 0.0194(10) 0.0235(11) -0.0002(8) 0.0025(8) 0.0028(9)
C29 0.0201(10) 0.0152(9) 0.0215(10) -0.0016(7) 0.0014(9) -0.0004(8)
C30 0.0202(10) 0.0181(10) 0.0180(11) -0.0012(8) 0.0000(8) -0.0017(8)
C31 0.0202(9) 0.0195(9) 0.0200(10) -0.0028(7) -0.0010(8) -0.0009(9)
C32 0.0225(10) 0.0228(11) 0.0185(10) -0.0054(8) 0.0000(9) 0.0007(9)
C33 0.0243(10) 0.0244(11) 0.0215(11) -0.0067(8) 0.0017(9) -0.0024(9)
C34 0.0198(9) 0.0206(10) 0.0197(11) 0.0007(8) -0.0033(9) 0.0015(8)

loop_
_atom_type_symbol
_atom_type_description
_atom_type_scat_dispersion_real
_atom_type_scat_dispersion_imag
_atom_type_scat_source
C C 0.0181 0.0091 'International Tables Vol C Tables 4.2.6.8 and 6.1.1.4'
H H 0.0000 0.0000 'International Tables Vol C Tables 4.2.6.8 and 6.1.1.4'
N N 0.0311 0.0180 'International Tables Vol C Tables 4.2.6.8 and 6.1.1.4'

loop_
_geom_angle_atom_site_label_1
_geom_angle_atom_site_label_2
_geom_angle_atom_site_label_3
_geom_angle
C14 N2 H21 120(2)
C14 N2 H22 120.1(18)
H21 N2 H22 119(2)
C31 N5 H51 120(2)
C31 N5 H52 121.3(19)
H51 N5 H52 116(3)
C3 C1 H1A 109.5
C3 C1 H1B 109.5
H1A C1 H1B 109.5
C3 C1 H1C 109.5
H1A C1 H1C 109.5
H1B C1 H1C 109.5
C12 C2 C3 119.95(19)
C12 C2 C4 117.3(2)
C3 C2 C4 122.7(2)
C2 C3 C15 119.4(2)
C2 C3 C1 121.0(2)
C15 C3 C1 119.6(2)
C2 C4 C5 108.60(19)
C2 C4 H4A 110.0
C5 C4 H4A 110.0
C2 C4 H4B 110.0
C5 C4 H4B 110.0
H4A C4 H4B 108.3
C6 C5 C4 109.88(18)
C6 C5 H5A 109.7
C4 C5 H5A 109.7
C6 C5 H5B 109.7
C4 C5 H5B 109.7
H5A C5 H5B 108.2
C7 C6 C11 119.2(2)
C7 C6 C5 123.12(19)
C11 C6 C5 117.6(2)
C8 C7 C6 120.5(2)
C8 C7 H7 119.7
C6 C7 H7 119.7
C7 C8 C9 120.2(2)
C7 C8 H8 119.9
C9 C8 H8 119.9
C10 C9 C8 119.7(2)
C10 C9 H9 120.1
C8 C9 H9 120.1
C9 C10 C11 120.72(19)
C9 C10 H10 119.6
C11 C10 H10 119.6
C10 C11 C6 119.3(2)
C10 C11 C12 122.96(18)
C6 C11 C12 117.7(2)
C2 C12 C13 119.9(2)
C2 C12 C11 119.17(18)
C13 C12 C11 120.9(2)
C12 C13 C14 121.84(19)
C12 C13 C16 120.98(19)
C14 C13 C16 116.51(18)
N2 C14 C13 121.1(2)
N2 C14 C15 122.1(2)
C13 C14 C15 116.78(17)
C14 C15 C3 121.9(2)
C14 C15 C17 118.24(18)
C3 C15 C17 119.8(2)
N1 C16 C13 175.4(2)
N3 C17 C15 178.7(2)
C19 C18 H18A 109.5
C19 C18 H18B 109.5
H18A C18 H18B 109.5
C19 C18 H18C 109.5
H18A C18 H18C 109.5
H18B C18 H18C 109.5
C20 C19 C32 119.4(2)
C20 C19 C18 121.0(2)
C32 C19 C18 119.6(2)
C29 C20 C19 120.04(18)
C29 C20 C21 117.8(2)
C19 C20 C21 122.2(2)
C22 C21 C20 110.08(18)
C22 C21 H21A 109.6
C20 C21 H21A 109.6
C22 C21 H21B 109.6
C20 C21 H21B 109.6
H21A C21 H21B 108.2
C23 C22 C21 110.84(19)
C23 C22 H22A 109.5
C21 C22 H22A 109.5
C23 C22 H22B 109.5
C21 C22 H22B 109.5
H22A C22 H22B 108.1
C24 C23 C28 119.2(2)
C24 C23 C22 122.5(2)
C28 C23 C22 118.3(2)
C25 C24 C23 121.0(2)
C25 C24 H24 119.5
C23 C24 H24 119.5
C26 C25 C24 119.8(2)
C26 C25 H25 120.1
C24 C25 H25 120.1
C25 C26 C27 119.8(2)
C25 C26 H26 120.1
C27 C26 H26 120.1
C26 C27 C28 121.2(2)
C26 C27 H27 119.4
C28 C27 H27 119.4
C27 C28 C23 118.8(2)
C27 C28 C29 122.69(19)
C23 C28 C29 118.5(2)
C20 C29 C30 119.6(2)
C20 C29 C28 119.34(18)
C30 C29 C28 121.0(2)
C29 C30 C31 121.6(2)
C29 C30 C34 122.5(2)
C31 C30 C34 115.62(18)
N5 C31 C32 122.0(2)
N5 C31 C30 121.2(2)
C32 C31 C30 116.83(18)
C19 C32 C31 122.0(2)
C19 C32 C33 120.3(2)
C31 C32 C33 117.64(19)
N6 C33 C32 177.8(2)
N4 C34 C30 175.0(2)

loop_
_geom_bond_atom_site_label_1
_geom_bond_atom_site_label_2
_geom_bond_distance
N1 C16 1.153(3)
N2 C14 1.352(3)
N2 H21 0.91(4)
N2 H22 0.91(3)
N3 C17 1.147(3)
N4 C34 1.156(3)
N5 C31 1.357(3)
N5 H51 0.91(4)
N5 H52 0.91(3)
N6 C33 1.150(3)
C1 C3 1.505(3)
C1 H1A 0.9800
C1 H1B 0.9800
C1 H1C 0.9800
C2 C12 1.400(3)
C2 C3 1.400(3)
C2 C4 1.523(3)
C3 C15 1.419(3)
C4 C5 1.529(4)
C4 H4A 0.9900
C4 H4B 0.9900
C5 C6 1.505(3)
C5 H5A 0.9900
C5 H5B 0.9900
C6 C7 1.391(3)
C6 C11 1.412(3)
C7 C8 1.388(4)
C7 H7 0.9500
C8 C9 1.392(3)
C8 H8 0.9500
C9 C10 1.384(3)
C9 H9 0.9500
C10 C11 1.395(3)
C10 H10 0.9500
C11 C12 1.479(3)
C12 C13 1.408(3)
C13 C14 1.414(3)
C13 C16 1.431(3)
C14 C15 1.415(3)
C15 C17 1.433(3)
C18 C19 1.506(3)
C18 H18A 0.9800
C18 H18B 0.9800
C18 H18C 0.9800
C19 C20 1.401(3)
C19 C32 1.405(3)
C20 C29 1.400(3)
C20 C21 1.521(3)
C21 C22 1.520(3)
C21 H21A 0.9900
C21 H21B 0.9900
C22 C23 1.504(3)
C22 H22A 0.9900
C22 H22B 0.9900
C23 C24 1.391(3)
C23 C28 1.411(3)
C24 C25 1.388(4)
C24 H24 0.9500
C25 C26 1.386(3)
C25 H25 0.9500
C26 C27 1.385(3)
C26 H26 0.9500
C27 C28 1.394(3)
C27 H27 0.9500
C28 C29 1.481(3)
C29 C30 1.409(3)
C30 C31 1.416(3)
C30 C34 1.427(3)
C31 C32 1.413(3)
C32 C33 1.435(3)

loop_
_geom_hbond_atom_site_label_D
_geom_hbond_atom_site_label_H
_geom_hbond_atom_site_label_A
_geom_hbond_site_symmetry_A
_geom_hbond_distance_DH
_geom_hbond_distance_HA
_geom_hbond_distance_DA
_geom_hbond_angle_DHA
_geom_hbond_publ_flag
N2 H21 N4 . 0.91(4) 2.15(4) 3.007(3) 156(3) yes
N2 H22 N6 1_556 0.91(3) 2.38(3) 3.265(3) 164(2) yes
N5 H51 N1 1_554 0.91(4) 2.12(4) 3.012(3) 168(3) yes
N5 H52 N3 . 0.91(3) 2.41(3) 3.283(3) 161(3) yes

loop_
_geom_torsion_atom_site_label_1
_geom_torsion_atom_site_label_2
_geom_torsion_atom_site_label_3
_geom_torsion_atom_site_label_4
_geom_torsion
C12 C2 C3 C15 1.7(3)
C4 C2 C3 C15 -174.7(2)
C12 C2 C3 C1 -178.1(2)
C4 C2 C3 C1 5.5(4)
C12 C2 C4 C5 -38.2(3)
C3 C2 C4 C5 138.3(2)
C2 C4 C5 C6 59.0(3)
C4 C5 C6 C7 140.4(2)
C4 C5 C6 C11 -37.8(3)
C11 C6 C7 C8 3.0(3)
C5 C6 C7 C8 -175.2(2)
C6 C7 C8 C9 1.3(3)
C7 C8 C9 C10 -2.5(4)
C8 C9 C10 C11 -0.5(3)
C9 C10 C11 C6 4.7(3)
C9 C10 C11 C12 -176.3(2)
C7 C6 C11 C10 -5.9(3)
C5 C6 C11 C10 172.4(2)
C7 C6 C11 C12 175.08(19)
C5 C6 C11 C12 -6.6(3)
C3 C2 C12 C13 -5.0(3)
C4 C2 C12 C13 171.6(2)
C3 C2 C12 C11 177.5(2)
C4 C2 C12 C11 -5.9(3)
C10 C11 C12 C2 -148.5(2)
C6 C11 C12 C2 30.5(3)
C10 C11 C12 C13 34.1(3)
C6 C11 C12 C13 -147.0(2)
C2 C12 C13 C14 4.5(3)
C11 C12 C13 C14 -178.06(19)
C2 C12 C13 C16 -165.8(2)
C11 C12 C13 C16 11.7(3)
C12 C13 C14 N2 -178.4(2)
C16 C13 C14 N2 -7.7(3)
C12 C13 C14 C15 -0.6(3)
C16 C13 C14 C15 170.03(19)
N2 C14 C15 C3 175.0(2)
C13 C14 C15 C3 -2.7(3)
N2 C14 C15 C17 -1.5(3)
C13 C14 C15 C17 -179.2(2)
C2 C3 C15 C14 2.2(3)
C1 C3 C15 C14 -178.0(2)
C2 C3 C15 C17 178.7(2)
C1 C3 C15 C17 -1.5(4)
C32 C19 C20 C29 2.5(3)
C18 C19 C20 C29 -176.8(2)
C32 C19 C20 C21 -177.9(2)
C18 C19 C20 C21 2.8(3)
C29 C20 C21 C22 37.7(3)
C19 C20 C21 C22 -141.9(2)
C20 C21 C22 C23 -55.3(3)
C21 C22 C23 C24 -144.8(2)
C21 C22 C23 C28 35.0(3)
C28 C23 C24 C25 -1.5(3)
C22 C23 C24 C25 178.2(2)
C23 C24 C25 C26 -3.2(4)
C24 C25 C26 C27 3.9(3)
C25 C26 C27 C28 0.1(3)
C26 C27 C28 C23 -4.7(3)
C26 C27 C28 C29 175.5(2)
C24 C23 C28 C27 5.4(3)
C22 C23 C28 C27 -174.4(2)
C24 C23 C28 C29 -174.83(19)
C22 C23 C28 C29 5.4(3)
C19 C20 C29 C30 3.8(3)
C21 C20 C29 C30 -175.78(19)
C19 C20 C29 C28 -178.0(2)
C21 C20 C29 C28 2.4(3)
C27 C28 C29 C20 154.0(2)
C23 C28 C29 C20 -25.7(3)
C27 C28 C29 C30 -27.8(3)
C23 C28 C29 C30 152.4(2)
C20 C29 C30 C31 -6.8(3)
C28 C29 C30 C31 175.05(19)
C20 C29 C30 C34 166.3(2)
C28 C29 C30 C34 -11.8(3)
C29 C30 C31 N5 -176.8(2)
C34 C30 C31 N5 9.6(3)
C29 C30 C31 C32 3.2(3)
C34 C30 C31 C32 -170.37(19)
C20 C19 C32 C31 -6.2(3)
C18 C19 C32 C31 173.1(2)
C20 C19 C32 C33 173.6(2)
C18 C19 C32 C33 -7.2(3)
N5 C31 C32 C19 -176.7(2)
C30 C31 C32 C19 3.3(3)
N5 C31 C32 C33 3.5(3)
C30 C31 C32 C33 -176.46(19)

loop_
_cod_related_entry_id
_cod_related_entry_database
_cod_related_entry_code
1 ChemSpider 30657083
